data_1520204
loop_
_publ_author_name
'Collins, Ian'
'Smyth, Lynette A.'
'Horton, Peter N.'
'Hursthouse, Michael B.'

_publ_section_title
;
 3-Amino-2,6-diphenyl-2,5-dihydro-pyrazolo[4,3-c]pyridin-4-one
;
_journal_name_full 'Crystal Structure Report Archive'
_journal_page_first 444
_journal_year 2008
_chemical_formula_sum 'C18 H14 N4 O'
_chemical_formula_weight 302.33
_space_group_IT_number 61
_symmetry_cell_setting orthorhombic
_symmetry_space_group_name_Hall '-P 2ac 2ab'
_symmetry_space_group_name_H-M 'P b c a'
_atom_sites_solution_hydrogens geom
_atom_sites_solution_primary direct
_atom_sites_solution_secondary difmap
_cell_angle_alpha 90.00
_cell_angle_beta 90.00
_cell_angle_gamma 90.00
_cell_formula_units_Z 16
_cell_length_a 14.7295(4)
_cell_length_b 14.7023(4)
_cell_length_c 26.7711(8)
_cell_measurement_reflns_used 6689
_cell_measurement_temperature 120(2)
_cell_measurement_theta_max 27.485
_cell_measurement_theta_min 2.910
_cell_volume 5797.5(3)
_computing_cell_refinement 'DENZO (Otwinowski & Minor, 1997) & COLLECT (Hooft, R.W.W., 1998)'
_computing_data_collection 'COLLECT (Hooft, R.W.W., 1998)'
_computing_data_reduction 'DENZO (Otwinowski & Minor, 1997) & COLLECT (Hooft, R.W.W., 1998)'
_computing_molecular_graphics 'ORTEP3 for Windows (Farrugia, 1997)'
_computing_publication_material 'WinGX (Farrugia, 1999)'
_computing_structure_refinement 'SHELXL-97 (Sheldrick, 1997b)'
_computing_structure_solution 'SHELXS-97 (Sheldrick, 1997a)'
_diffrn_ambient_temperature 120(2)
_diffrn_measured_fraction_theta_full 0.985
_diffrn_measured_fraction_theta_max 0.985
_diffrn_measurement_device_type 'Bruker-Nonius APEX II CCD camera on \k-goniostat'
_diffrn_measurement_method '\f & \w scans'
_diffrn_radiation_monochromator '10cm confocal mirrors'
_diffrn_radiation_source 'Bruker-Nonius FR591 rotating anode'
_diffrn_radiation_type MoK\a
_diffrn_radiation_wavelength 0.71073
_diffrn_reflns_av_R_equivalents 0.0498
_diffrn_reflns_av_sigmaI/netI 0.0516
_diffrn_reflns_limit_h_max 17
_diffrn_reflns_limit_h_min -19
_diffrn_reflns_limit_k_max 18
_diffrn_reflns_limit_k_min -19
_diffrn_reflns_limit_l_max 34
_diffrn_reflns_limit_l_min -34
_diffrn_reflns_number 26155
_diffrn_reflns_theta_full 27.48
_diffrn_reflns_theta_max 27.48
_diffrn_reflns_theta_min 3.01
_exptl_absorpt_coefficient_mu 0.090
_exptl_absorpt_correction_T_max 0.9955
_exptl_absorpt_correction_T_min 0.9700
_exptl_absorpt_correction_type multi-scan
_exptl_absorpt_process_details 'SADABS 2007/2 (Sheldrick, G.M., 2007)'
_exptl_crystal_colour Colourless
_exptl_crystal_density_diffrn 1.386
_exptl_crystal_density_method 'not measured'
_exptl_crystal_description Slab
_exptl_crystal_F_000 2528
_exptl_crystal_size_max 0.34
_exptl_crystal_size_mid 0.12
_exptl_crystal_size_min 0.05
_refine_diff_density_max 0.320
_refine_diff_density_min -0.263
_refine_diff_density_rms 0.062
_refine_ls_extinction_coef 0.00071(13)
_refine_ls_extinction_expression Fc^*^=kFc[1+0.001xFc^2^\l^3^/sin(2\q)]^-1/4^
_refine_ls_extinction_method SHELXL
_refine_ls_goodness_of_fit_ref 1.107
_refine_ls_hydrogen_treatment mixed
_refine_ls_matrix_type full
_refine_ls_number_parameters 428
_refine_ls_number_reflns 6537
_refine_ls_number_restraints 4
_refine_ls_restrained_S_all 1.107
_refine_ls_R_factor_all 0.0912
_refine_ls_R_factor_gt 0.0654
_refine_ls_shift/su_max 0.000
_refine_ls_shift/su_mean 0.000
_refine_ls_structure_factor_coef Fsqd
_refine_ls_weighting_details 'calc w=1/[\s^2^(Fo^2^)+(0.0100P)^2^+9.3860P] where P=(Fo^2^+2Fc^2^)/3'
_refine_ls_weighting_scheme calc
_refine_ls_wR_factor_gt 0.1202
_refine_ls_wR_factor_ref 0.1346
_reflns_number_gt 5012
_reflns_number_total 6537
_reflns_threshold_expression >2sigma(I)
_cod_data_source_file eCrystal-444.cif
_cod_data_source_block 2007src1287
_cod_depositor_comments
;
Citation :
Collins, Ian and Smyth, Lynette A. and Horton, Peter N. and 
Hursthouse, Michael B. (2008) 
University of Southampton, Crystal Structure Report Archive. 
(doi:10.5258/ecrystals/444)

More at:
http://ecrystals.chem.soton.ac.uk/444/
;
_cod_original_sg_symbol_H-M Pbca
_cod_database_code 1520204

loop_
_symmetry_equiv_pos_as_xyz
'x, y, z'
'-x+1/2, -y, z+1/2'
'-x, y+1/2, -z+1/2'
'x+1/2, -y+1/2, -z'
'-x, -y, -z'
'x-1/2, y, -z-1/2'
'x, -y-1/2, z-1/2'
'-x-1/2, y-1/2, z'

loop_
_atom_site_label
_atom_site_type_symbol
_atom_site_fract_x
_atom_site_fract_y
_atom_site_fract_z
_atom_site_U_iso_or_equiv
_atom_site_adp_type
_atom_site_occupancy
_atom_site_symmetry_multiplicity
_atom_site_calc_flag
_atom_site_refinement_flags
_atom_site_disorder_assembly
_atom_site_disorder_group
C1 C 0.18630(15) 0.44979(15) 0.04885(8) 0.0178(5) Uani 1 1 d . . .
C2 C 0.25282(15) 0.45040(15) 0.08744(8) 0.0176(4) Uani 1 1 d . . .
C3 C 0.33021(16) 0.50722(16) 0.08666(8) 0.0200(5) Uani 1 1 d . . .
C4 C 0.33766(16) 0.57449(16) 0.04786(8) 0.0206(5) Uani 1 1 d . . .
H4 H 0.3859 0.6174 0.0476 0.025 Uiso 1 1 calc R . .
C5 C 0.27359(16) 0.57441(15) 0.01178(8) 0.0189(5) Uani 1 1 d . . .
C6 C 0.26521(16) 0.39097(15) 0.12721(8) 0.0194(5) Uani 1 1 d . . .
C7 C 0.27546(15) 0.63762(16) -0.03149(8) 0.0192(5) Uani 1 1 d . . .
C8 C 0.30167(16) 0.72824(16) -0.02487(9) 0.0238(5) Uani 1 1 d . . .
H8 H 0.3199 0.7488 0.0072 0.029 Uiso 1 1 calc R . .
C9 C 0.30119(17) 0.78809(17) -0.06475(9) 0.0258(5) Uani 1 1 d . . .
H9 H 0.3181 0.8498 -0.0597 0.031 Uiso 1 1 calc R . .
C10 C 0.27623(17) 0.75875(17) -0.11196(9) 0.0263(5) Uani 1 1 d . . .
H10 H 0.2758 0.8000 -0.1393 0.032 Uiso 1 1 calc R . .
C11 C 0.25184(18) 0.66855(17) -0.11896(9) 0.0256(5) Uani 1 1 d . . .
H11 H 0.2357 0.6478 -0.1514 0.031 Uiso 1 1 calc R . .
C12 C 0.25075(17) 0.60842(16) -0.07927(8) 0.0227(5) Uani 1 1 d . . .
H12 H 0.2331 0.5470 -0.0845 0.027 Uiso 1 1 calc R . .
C13 C 0.39651(17) 0.36522(16) 0.18478(8) 0.0219(5) Uani 1 1 d . . .
C14 C 0.48728(18) 0.34668(18) 0.17617(9) 0.0287(6) Uani 1 1 d . . .
H14 H 0.5165 0.3689 0.1470 0.034 Uiso 1 1 calc R . .
C15 C 0.53512(19) 0.2952(2) 0.21072(10) 0.0353(7) Uani 1 1 d . . .
H15 H 0.5975 0.2821 0.2052 0.042 Uiso 1 1 calc R . .
C16 C 0.4923(2) 0.26287(18) 0.25329(10) 0.0320(6) Uani 1 1 d . . .
H16 H 0.5250 0.2272 0.2767 0.038 Uiso 1 1 calc R . .
C17 C 0.40159(19) 0.28281(17) 0.26151(9) 0.0289(6) Uani 1 1 d . . .
H17 H 0.3723 0.2605 0.2907 0.035 Uiso 1 1 calc R . .
C18 C 0.35322(18) 0.33493(17) 0.22763(8) 0.0251(5) Uani 1 1 d . . .
H18 H 0.2914 0.3497 0.2337 0.030 Uiso 1 1 calc R . .
N1 N 0.20129(13) 0.51286(12) 0.01196(7) 0.0186(4) Uani 1 1 d . . .
H1 H 0.1629 0.5147 -0.0132 0.022 Uiso 1 1 calc R . .
N2 N 0.38922(14) 0.48588(13) 0.12268(7) 0.0234(4) Uani 1 1 d . . .
N3 N 0.34645(13) 0.41422(13) 0.14767(7) 0.0208(4) Uani 1 1 d . . .
N4 N 0.20923(14) 0.32281(14) 0.14405(7) 0.0220(4) Uani 1 1 d D . .
H4A H 0.1666(14) 0.3123(19) 0.1214(8) 0.033 Uiso 1 1 d D . .
H4B H 0.2383(17) 0.2731(12) 0.1543(10) 0.033 Uiso 1 1 d D . .
O1 O 0.12093(11) 0.39600(11) 0.04734(6) 0.0215(4) Uani 1 1 d . . .
C21 C -0.00594(15) 0.57234(15) 0.06987(8) 0.0186(5) Uani 1 1 d . . .
C22 C 0.05742(16) 0.58833(15) 0.10927(8) 0.0188(5) Uani 1 1 d . . .
C23 C 0.12219(16) 0.65933(15) 0.10768(8) 0.0196(5) Uani 1 1 d . . .
C24 C 0.12292(16) 0.72042(16) 0.06631(8) 0.0215(5) Uani 1 1 d . . .
H24 H 0.1640 0.7702 0.0651 0.026 Uiso 1 1 calc R . .
C25 C 0.06341(16) 0.70509(15) 0.02902(8) 0.0193(5) Uani 1 1 d . . .
C26 C 0.07589(16) 0.54107(15) 0.15310(8) 0.0196(5) Uani 1 1 d . . .
C27 C 0.05898(15) 0.76322(16) -0.01631(8) 0.0200(5) Uani 1 1 d . . .
C28 C 0.07493(17) 0.85692(16) -0.01251(10) 0.0260(5) Uani 1 1 d . . .
H28 H 0.0883 0.8831 0.0191 0.031 Uiso 1 1 calc R . .
C29 C 0.07135(17) 0.91171(17) -0.05465(10) 0.0296(6) Uani 1 1 d . . .
H29 H 0.0823 0.9752 -0.0518 0.036 Uiso 1 1 calc R . .
C30 C 0.05185(17) 0.87387(18) -0.10090(9) 0.0290(6) Uani 1 1 d . . .
H30 H 0.0488 0.9114 -0.1297 0.035 Uiso 1 1 calc R . .
C31 C 0.03687(17) 0.78124(19) -0.10493(9) 0.0281(6) Uani 1 1 d . . .
H31 H 0.0236 0.7554 -0.1366 0.034 Uiso 1 1 calc R . .
C32 C 0.04107(16) 0.72572(17) -0.06311(8) 0.0220(5) Uani 1 1 d . . .
H32 H 0.0317 0.6621 -0.0664 0.026 Uiso 1 1 calc R . .
C33 C 0.19391(16) 0.56466(16) 0.22021(8) 0.0207(5) Uani 1 1 d . . .
C34 C 0.28659(17) 0.58129(16) 0.22188(9) 0.0242(5) Uani 1 1 d . . .
H34 H 0.3174 0.6035 0.1932 0.029 Uiso 1 1 calc R . .
C35 C 0.33385(18) 0.56508(17) 0.26585(9) 0.0269(5) Uani 1 1 d . . .
H35 H 0.3973 0.5765 0.2673 0.032 Uiso 1 1 calc R . .
C36 C 0.28915(18) 0.53238(17) 0.30761(9) 0.0268(6) Uani 1 1 d . . .
H36 H 0.3217 0.5215 0.3377 0.032 Uiso 1 1 calc R . .
C37 C 0.19697(18) 0.51561(18) 0.30535(9) 0.0280(6) Uani 1 1 d . . .
H37 H 0.1664 0.4927 0.3340 0.034 Uiso 1 1 calc R . .
C38 C 0.14834(18) 0.53183(17) 0.26176(9) 0.0259(5) Uani 1 1 d . . .
H38 H 0.0849 0.5206 0.2605 0.031 Uiso 1 1 calc R . .
N21 N 0.00333(13) 0.63201(13) 0.03059(7) 0.0190(4) Uani 1 1 d . . .
H21 H -0.0315 0.6233 0.0043 0.023 Uiso 1 1 calc R . .
N22 N 0.17715(14) 0.65822(13) 0.14708(7) 0.0217(4) Uani 1 1 d . . .
N23 N 0.14644(14) 0.58497(13) 0.17519(7) 0.0208(4) Uani 1 1 d . . .
N24 N 0.03230(15) 0.46646(14) 0.17232(8) 0.0255(5) Uani 1 1 d D . .
H24A H -0.0069(16) 0.4430(18) 0.1506(9) 0.038 Uiso 1 1 d D . .
H24B H 0.0661(17) 0.4279(16) 0.1903(9) 0.038 Uiso 1 1 d D . .
O21 O -0.06539(11) 0.51175(11) 0.06957(6) 0.0230(4) Uani 1 1 d . . .

loop_
_atom_site_aniso_label
_atom_site_aniso_U_11
_atom_site_aniso_U_22
_atom_site_aniso_U_33
_atom_site_aniso_U_23
_atom_site_aniso_U_13
_atom_site_aniso_U_12
C1 0.0193(12) 0.0147(11) 0.0193(11) -0.0014(8) 0.0016(9) 0.0021(9)
C2 0.0174(11) 0.0192(11) 0.0161(10) -0.0002(8) 0.0000(9) 0.0016(9)
C3 0.0203(12) 0.0210(12) 0.0187(11) -0.0030(9) -0.0012(9) 0.0004(9)
C4 0.0207(12) 0.0193(11) 0.0217(11) 0.0005(9) -0.0011(9) -0.0024(9)
C5 0.0215(12) 0.0169(11) 0.0184(10) -0.0011(9) 0.0005(9) -0.0003(9)
C6 0.0200(12) 0.0189(11) 0.0194(11) -0.0026(9) 0.0009(9) 0.0032(9)
C7 0.0147(11) 0.0220(12) 0.0209(11) 0.0012(9) 0.0000(9) 0.0006(9)
C8 0.0225(13) 0.0247(13) 0.0242(12) 0.0000(10) -0.0005(10) -0.0017(10)
C9 0.0239(13) 0.0211(12) 0.0324(13) 0.0045(10) -0.0014(10) -0.0020(10)
C10 0.0262(13) 0.0254(13) 0.0273(12) 0.0095(10) 0.0029(10) 0.0035(10)
C11 0.0295(14) 0.0275(13) 0.0199(11) -0.0003(10) -0.0003(10) 0.0017(11)
C12 0.0255(13) 0.0204(11) 0.0224(11) -0.0003(9) 0.0012(10) 0.0000(10)
C13 0.0259(13) 0.0198(12) 0.0200(11) -0.0010(9) -0.0054(9) -0.0005(10)
C14 0.0272(14) 0.0348(14) 0.0241(12) 0.0033(11) -0.0003(10) 0.0004(11)
C15 0.0256(14) 0.0507(18) 0.0296(13) 0.0029(13) -0.0023(11) 0.0121(13)
C16 0.0415(16) 0.0324(14) 0.0221(12) 0.0022(11) -0.0055(11) 0.0116(12)
C17 0.0380(16) 0.0299(13) 0.0187(12) -0.0003(10) -0.0017(11) 0.0040(12)
C18 0.0249(13) 0.0300(13) 0.0205(11) -0.0007(10) -0.0012(10) 0.0014(11)
N1 0.0200(10) 0.0196(10) 0.0161(9) 0.0004(7) -0.0032(8) -0.0008(8)
N2 0.0258(11) 0.0232(10) 0.0211(10) 0.0049(8) -0.0046(8) -0.0042(9)
N3 0.0217(10) 0.0212(10) 0.0197(9) 0.0029(8) -0.0030(8) -0.0026(8)
N4 0.0207(11) 0.0226(10) 0.0225(10) 0.0033(8) -0.0011(8) 0.0006(9)
O1 0.0206(9) 0.0213(8) 0.0226(8) 0.0020(7) -0.0012(7) -0.0020(7)
C21 0.0179(12) 0.0174(11) 0.0206(11) -0.0010(9) 0.0006(9) 0.0006(9)
C22 0.0216(12) 0.0172(11) 0.0175(10) -0.0015(9) 0.0009(9) 0.0008(9)
C23 0.0223(12) 0.0170(11) 0.0195(11) -0.0020(9) -0.0005(9) -0.0009(9)
C24 0.0244(13) 0.0180(11) 0.0222(11) 0.0000(9) -0.0011(10) -0.0050(10)
C25 0.0195(12) 0.0191(11) 0.0193(11) -0.0001(9) 0.0002(9) -0.0006(9)
C26 0.0208(12) 0.0184(11) 0.0195(11) -0.0023(9) 0.0028(9) 0.0023(9)
C27 0.0157(11) 0.0222(12) 0.0222(11) 0.0025(9) -0.0011(9) -0.0003(9)
C28 0.0234(13) 0.0240(12) 0.0305(13) 0.0022(10) -0.0071(10) -0.0031(10)
C29 0.0241(14) 0.0226(13) 0.0423(15) 0.0105(11) -0.0028(11) -0.0014(10)
C30 0.0205(13) 0.0380(15) 0.0286(13) 0.0149(11) 0.0050(10) 0.0024(11)
C31 0.0235(13) 0.0412(15) 0.0197(11) 0.0060(11) 0.0043(10) 0.0027(11)
C32 0.0178(12) 0.0270(13) 0.0210(11) 0.0020(10) 0.0007(9) -0.0005(10)
C33 0.0271(13) 0.0186(11) 0.0165(10) -0.0016(9) -0.0021(9) 0.0040(10)
C34 0.0301(14) 0.0214(12) 0.0211(11) 0.0003(9) -0.0012(10) -0.0009(10)
C35 0.0296(14) 0.0246(12) 0.0264(12) 0.0012(10) -0.0054(11) -0.0015(11)
C36 0.0363(15) 0.0236(12) 0.0204(11) -0.0002(10) -0.0062(10) 0.0057(11)
C37 0.0345(15) 0.0311(14) 0.0185(11) 0.0042(10) 0.0042(10) 0.0077(12)
C38 0.0261(13) 0.0284(13) 0.0232(12) 0.0042(10) 0.0003(10) 0.0042(11)
N21 0.0199(10) 0.0199(10) 0.0172(9) -0.0011(8) -0.0039(8) -0.0024(8)
N22 0.0286(11) 0.0191(10) 0.0173(9) 0.0031(8) -0.0028(8) -0.0021(8)
N23 0.0249(11) 0.0207(10) 0.0168(9) 0.0007(8) -0.0015(8) -0.0006(8)
N24 0.0255(12) 0.0252(11) 0.0259(11) 0.0079(9) -0.0020(9) -0.0029(9)
O21 0.0213(9) 0.0198(8) 0.0280(9) 0.0023(7) -0.0031(7) -0.0030(7)

loop_
_atom_type_symbol
_atom_type_description
_atom_type_scat_dispersion_real
_atom_type_scat_dispersion_imag
_atom_type_scat_source
C C 0.0033 0.0016 'International Tables Vol C Tables 4.2.6.8 and 6.1.1.4'
H H 0.0000 0.0000 'International Tables Vol C Tables 4.2.6.8 and 6.1.1.4'
N N 0.0061 0.0033 'International Tables Vol C Tables 4.2.6.8 and 6.1.1.4'
O O 0.0106 0.0060 'International Tables Vol C Tables 4.2.6.8 and 6.1.1.4'

loop_
_geom_angle_atom_site_label_1
_geom_angle_atom_site_label_2
_geom_angle_atom_site_label_3
_geom_angle
_geom_angle_site_symmetry_1
_geom_angle_site_symmetry_3
O1 C1 N1 122.0(2) . .
O1 C1 C2 124.0(2) . .
N1 C1 C2 114.0(2) . .
C6 C2 C3 106.1(2) . .
C6 C2 C1 130.0(2) . .
C3 C2 C1 123.2(2) . .
N2 C3 C2 112.0(2) . .
N2 C3 C4 129.3(2) . .
C2 C3 C4 118.6(2) . .
C5 C4 C3 117.5(2) . .
C5 C4 H4 121.2 . .
C3 C4 H4 121.2 . .
C4 C5 N1 122.1(2) . .
C4 C5 C7 123.0(2) . .
N1 C5 C7 114.95(19) . .
N3 C6 N4 125.4(2) . .
N3 C6 C2 105.4(2) . .
N4 C6 C2 129.1(2) . .
C12 C7 C8 118.7(2) . .
C12 C7 C5 121.1(2) . .
C8 C7 C5 120.2(2) . .
C9 C8 C7 120.5(2) . .
C9 C8 H8 119.8 . .
C7 C8 H8 119.8 . .
C8 C9 C10 120.5(2) . .
C8 C9 H9 119.8 . .
C10 C9 H9 119.8 . .
C9 C10 C11 119.3(2) . .
C9 C10 H10 120.3 . .
C11 C10 H10 120.3 . .
C12 C11 C10 120.7(2) . .
C12 C11 H11 119.6 . .
C10 C11 H11 119.6 . .
C11 C12 C7 120.3(2) . .
C11 C12 H12 119.9 . .
C7 C12 H12 119.9 . .
C14 C13 C18 121.3(2) . .
C14 C13 N3 118.8(2) . .
C18 C13 N3 119.9(2) . .
C13 C14 C15 119.1(2) . .
C13 C14 H14 120.4 . .
C15 C14 H14 120.4 . .
C16 C15 C14 120.3(3) . .
C16 C15 H15 119.9 . .
C14 C15 H15 119.9 . .
C17 C16 C15 119.8(2) . .
C17 C16 H16 120.1 . .
C15 C16 H16 120.1 . .
C18 C17 C16 120.6(2) . .
C18 C17 H17 119.7 . .
C16 C17 H17 119.7 . .
C17 C18 C13 118.9(2) . .
C17 C18 H18 120.6 . .
C13 C18 H18 120.6 . .
C1 N1 C5 124.22(19) . .
C1 N1 H1 117.9 . .
C5 N1 H1 117.9 . .
C3 N2 N3 103.26(18) . .
C6 N3 N2 113.16(18) . .
C6 N3 C13 127.32(19) . .
N2 N3 C13 118.63(19) . .
C6 N4 H4A 109.2(18) . .
C6 N4 H4B 114.2(19) . .
H4A N4 H4B 114(3) . .
O21 C21 N21 121.3(2) . .
O21 C21 C22 125.5(2) . .
N21 C21 C22 113.24(19) . .
C26 C22 C23 105.2(2) . .
C26 C22 C21 132.0(2) . .
C23 C22 C21 122.7(2) . .
N22 C23 C22 112.2(2) . .
N22 C23 C24 128.3(2) . .
C22 C23 C24 119.6(2) . .
C25 C24 C23 117.7(2) . .
C25 C24 H24 121.1 . .
C23 C24 H24 121.1 . .
C24 C25 N21 121.3(2) . .
C24 C25 C27 122.5(2) . .
N21 C25 C27 116.14(19) . .
N23 C26 N24 125.1(2) . .
N23 C26 C22 106.2(2) . .
N24 C26 C22 128.7(2) . .
C32 C27 C28 119.1(2) . .
C32 C27 C25 121.0(2) . .
C28 C27 C25 119.9(2) . .
C29 C28 C27 120.4(2) . .
C29 C28 H28 119.8 . .
C27 C28 H28 119.8 . .
C28 C29 C30 120.1(2) . .
C28 C29 H29 120.0 . .
C30 C29 H29 120.0 . .
C31 C30 C29 119.8(2) . .
C31 C30 H30 120.1 . .
C29 C30 H30 120.1 . .
C30 C31 C32 120.6(2) . .
C30 C31 H31 119.7 . .
C32 C31 H31 119.7 . .
C31 C32 C27 120.1(2) . .
C31 C32 H32 120.0 . .
C27 C32 H32 120.0 . .
C38 C33 C34 120.8(2) . .
C38 C33 N23 120.9(2) . .
C34 C33 N23 118.2(2) . .
C33 C34 C35 119.4(2) . .
C33 C34 H34 120.3 . .
C35 C34 H34 120.3 . .
C36 C35 C34 120.4(2) . .
C36 C35 H35 119.8 . .
C34 C35 H35 119.8 . .
C37 C36 C35 119.6(2) . .
C37 C36 H36 120.2 . .
C35 C36 H36 120.2 . .
C36 C37 C38 120.9(2) . .
C36 C37 H37 119.6 . .
C38 C37 H37 119.6 . .
C33 C38 C37 119.0(2) . .
C33 C38 H38 120.5 . .
C37 C38 H38 120.5 . .
C21 N21 C25 125.31(19) . .
C21 N21 H21 117.3 . .
C25 N21 H21 117.3 . .
C23 N22 N23 103.94(18) . .
C26 N23 N22 112.43(18) . .
C26 N23 C33 130.1(2) . .
N22 N23 C33 117.43(18) . .
C26 N24 H24A 111.6(19) . .
C26 N24 H24B 116.6(19) . .
H24A N24 H24B 118(3) . .

loop_
_geom_bond_atom_site_label_1
_geom_bond_atom_site_label_2
_geom_bond_distance
_geom_bond_site_symmetry_2
C1 O1 1.247(3) .
C1 N1 1.373(3) .
C1 C2 1.424(3) .
C2 C6 1.389(3) .
C2 C3 1.414(3) .
C3 N2 1.336(3) .
C3 C4 1.438(3) .
C4 C5 1.350(3) .
C4 H4 0.9500 .
C5 N1 1.397(3) .
C5 C7 1.485(3) .
C6 N3 1.360(3) .
C6 N4 1.374(3) .
C7 C12 1.397(3) .
C7 C8 1.398(3) .
C8 C9 1.383(3) .
C8 H8 0.9500 .
C9 C10 1.385(3) .
C9 H9 0.9500 .
C10 C11 1.387(3) .
C10 H10 0.9500 .
C11 C12 1.382(3) .
C11 H11 0.9500 .
C12 H12 0.9500 .
C13 C14 1.384(4) .
C13 C18 1.386(3) .
C13 N3 1.432(3) .
C14 C15 1.387(4) .
C14 H14 0.9500 .
C15 C16 1.387(4) .
C15 H15 0.9500 .
C16 C17 1.385(4) .
C16 H16 0.9500 .
C17 C18 1.385(3) .
C17 H17 0.9500 .
C18 H18 0.9500 .
N1 H1 0.8800 .
N2 N3 1.398(3) .
N4 H4A 0.887(10) .
N4 H4B 0.891(10) .
C21 O21 1.249(3) .
C21 N21 1.376(3) .
C21 C22 1.428(3) .
C22 C26 1.391(3) .
C22 C23 1.415(3) .
C23 N22 1.330(3) .
C23 C24 1.426(3) .
C24 C25 1.347(3) .
C24 H24 0.9500 .
C25 N21 1.393(3) .
C25 C27 1.486(3) .
C26 N23 1.359(3) .
C26 N24 1.371(3) .
C27 C32 1.394(3) .
C27 C28 1.401(3) .
C28 C29 1.387(3) .
C28 H28 0.9500 .
C29 C30 1.387(4) .
C29 H29 0.9500 .
C30 C31 1.384(4) .
C30 H30 0.9500 .
C31 C32 1.387(3) .
C31 H31 0.9500 .
C32 H32 0.9500 .
C33 C38 1.386(3) .
C33 C34 1.388(3) .
C33 N23 1.425(3) .
C34 C35 1.388(3) .
C34 H34 0.9500 .
C35 C36 1.384(3) .
C35 H35 0.9500 .
C36 C37 1.381(4) .
C36 H36 0.9500 .
C37 C38 1.390(3) .
C37 H37 0.9500 .
C38 H38 0.9500 .
N21 H21 0.8800 .
N22 N23 1.390(3) .
N24 H24A 0.890(10) .
N24 H24B 0.894(10) .

loop_
_geom_hbond_atom_site_label_D
_geom_hbond_atom_site_label_H
_geom_hbond_atom_site_label_A
_geom_hbond_distance_DH
_geom_hbond_distance_HA
_geom_hbond_distance_DA
_geom_hbond_angle_DHA
_geom_hbond_site_symmetry_A
N1 H1 O21 0.88 2.12 2.984(2) 167.2 5_565
N4 H4A O1 0.887(10) 2.43(2) 3.091(3) 132(2) .
N4 H4B N22 0.891(10) 2.107(15) 2.943(3) 156(2) 8_655
N21 H21 O1 0.88 1.93 2.806(2) 172.7 5_565
N24 H24A O21 0.890(10) 2.54(2) 3.175(3) 129(2) .
